data_7040444
loop_
_publ_author_name
'Zhang, Guangchao'
'Deng, Baojia'
'Wang, Shaowu'
'Wei, Yun'
'Zhou, Shuangliu'
'Zhu, Xiancui'
'Huang, Zeming'
'Mu, Xiaolong'

_publ_section_title
;
 Di and trinuclear rare-earth metal complexes supported by 3-amido
 appended indolyl ligands: synthesis, characterization and catalytic
 activity towards isoprene 1,4-cis polymerization.
;
_journal_issue 39
_journal_name_full 'Dalton transactions (Cambridge, England : 2003)'
_journal_page_first 15445
_journal_paper_doi 10.1039/c6dt02922a
_journal_volume 45
_journal_year 2016
_chemical_formula_sum 'C27 H47 N2 O Si2 Yb'
_chemical_formula_weight 644.89
_chemical_name_systematic
;
 ?
;
_space_group_IT_number 2
_symmetry_cell_setting triclinic
_symmetry_space_group_name_Hall '-P 1'
_symmetry_space_group_name_H-M 'P -1'
_atom_sites_solution_hydrogens geom
_atom_sites_solution_primary direct
_atom_sites_solution_secondary difmap
_audit_creation_method SHELXL-97
_audit_update_record
;
2016-04-25 deposited with the CCDC.
2016-08-23 downloaded from the CCDC.
;
_cell_angle_alpha 78.823(2)
_cell_angle_beta 76.843(2)
_cell_angle_gamma 83.550(2)
_cell_formula_units_Z 2
_cell_length_a 10.4517(14)
_cell_length_b 11.3563(15)
_cell_length_c 14.994(2)
_cell_measurement_reflns_used 4856
_cell_measurement_temperature 293(2)
_cell_measurement_theta_max 24.21
_cell_measurement_theta_min 2.50
_cell_volume 1695.8(4)
_computing_cell_refinement 'Bruker SMART'
_computing_data_collection 'Bruker SMART'
_computing_data_reduction 'Bruker SAINT'
_computing_molecular_graphics 'Bruker SHELXTL'
_computing_publication_material 'Bruker SHELXTL'
_computing_structure_refinement 'SHELXL-97 (Sheldrick, 1997)'
_computing_structure_solution 'SHELXS-97 (Sheldrick, 1990)'
_diffrn_ambient_temperature 293(2)
_diffrn_measured_fraction_theta_full 0.972
_diffrn_measured_fraction_theta_max 0.972
_diffrn_measurement_device_type 'CCD area detector'
_diffrn_measurement_method 'phi and omega scans'
_diffrn_radiation_monochromator graphite
_diffrn_radiation_source 'fine-focus sealed tube'
_diffrn_radiation_type MoK\a
_diffrn_radiation_wavelength 0.71073
_diffrn_reflns_av_R_equivalents 0.0450
_diffrn_reflns_av_sigmaI/netI 0.0927
_diffrn_reflns_limit_h_max 12
_diffrn_reflns_limit_h_min -13
_diffrn_reflns_limit_k_max 14
_diffrn_reflns_limit_k_min -14
_diffrn_reflns_limit_l_max 19
_diffrn_reflns_limit_l_min -19
_diffrn_reflns_number 14366
_diffrn_reflns_theta_full 27.46
_diffrn_reflns_theta_max 27.46
_diffrn_reflns_theta_min 1.42
_exptl_absorpt_coefficient_mu 2.846
_exptl_absorpt_correction_T_max 0.7639
_exptl_absorpt_correction_T_min 0.7264
_exptl_absorpt_correction_type multi-scan
_exptl_crystal_colour red
_exptl_crystal_density_diffrn 1.263
_exptl_crystal_density_method 'not measured'
_exptl_crystal_description block
_exptl_crystal_F_000 658
_exptl_crystal_size_max 0.12
_exptl_crystal_size_mid 0.11
_exptl_crystal_size_min 0.10
_platon_squeeze_details
;
;
_refine_diff_density_max 1.298
_refine_diff_density_min -1.308
_refine_diff_density_rms 0.136
_refine_ls_extinction_method none
_refine_ls_goodness_of_fit_ref 0.998
_refine_ls_hydrogen_treatment mixed
_refine_ls_matrix_type full
_refine_ls_number_parameters 304
_refine_ls_number_reflns 7541
_refine_ls_number_restraints 49
_refine_ls_restrained_S_all 1.003
_refine_ls_R_factor_all 0.0917
_refine_ls_R_factor_gt 0.0525
_refine_ls_shift/su_max 0.040
_refine_ls_shift/su_mean 0.001
_refine_ls_structure_factor_coef Fsqd
_refine_ls_weighting_details 'calc w=1/[\s^2^(Fo^2^)+(0.0559P)^2^+0.0000P] where P=(Fo^2^+2Fc^2^)/3'
_refine_ls_weighting_scheme calc
_refine_ls_wR_factor_gt 0.1114
_refine_ls_wR_factor_ref 0.1222
_reflns_number_gt 4975
_reflns_number_total 7541
_reflns_threshold_expression >2sigma(I)
_cod_data_source_file c6dt02922a2.cif
_cod_data_source_block 1
_cod_depositor_comments
;
The following automatic conversions were performed:

'_symmetry_cell_setting' value 'Triclinic' changed to 'triclinic'
according to
/usr/data/users/saulius/crontab/automatic-downloads/rss-feeds/RSC/lib/dictionaries/cif_core.dic
dictionary named 'cif_core.dic' version 2.4.2 from 2011-04-26.

Automatic conversion script
Id: cif_fix_values 4268 2015-11-12 08:31:59Z antanas 

 Adding full bibliography for 7040444--7040455.cif.
;
_cod_original_sg_symbol_H-M P-1
_cod_database_code 7040444

loop_
_symmetry_equiv_pos_as_xyz
'x, y, z'
'-x, -y, -z'

loop_
_atom_site_label
_atom_site_type_symbol
_atom_site_fract_x
_atom_site_fract_y
_atom_site_fract_z
_atom_site_U_iso_or_equiv
_atom_site_adp_type
_atom_site_occupancy
_atom_site_symmetry_multiplicity
_atom_site_calc_flag
_atom_site_refinement_flags
C1 C 0.0827(7) -0.1304(6) 1.0610(4) 0.0457(17) Uani 1 1 d .
H1 H 0.0592 -0.2016 1.0494 0.055 Uiso 1 1 calc R
N1 N 0.1476(5) -0.0456(5) 0.9932(3) 0.0444(13) Uani 1 1 d .
O1 O 0.3747(5) 0.0231(5) 0.8136(3) 0.0614(14) Uani 1 1 d .
Si1 Si -0.0671(3) 0.4162(2) 0.7831(2) 0.0863(8) Uani 1 1 d .
Yb1 Yb 0.16695(3) -0.04520(3) 0.836659(19) 0.04330(12) Uani 1 1 d .
C2 C -0.0549(7) 0.0989(6) 0.8496(4) 0.0428(16) Uani 1 1 d .
N2 N 0.1211(6) 0.0800(5) 0.7205(3) 0.0482(14) Uani 1 1 d .
Si2 Si 0.3525(3) -0.3432(2) 0.82391(19) 0.0740(7) Uani 1 1 d .
C3 C -0.1092(7) -0.0167(6) 0.8650(4) 0.0441(16) Uani 1 1 d .
C4 C 0.1632(6) 0.0454(6) 1.0387(4) 0.0430(16) Uani 1 1 d .
C5 C 0.2212(7) 0.1533(7) 1.0016(5) 0.0526(18) Uani 1 1 d .
H5 H 0.2527 0.1749 0.9379 0.063 Uiso 1 1 calc R
C6 C 0.2310(8) 0.2277(7) 1.0621(6) 0.065(2) Uani 1 1 d .
H6 H 0.2691 0.3006 1.0385 0.078 Uiso 1 1 calc R
C7 C -0.1849(8) -0.1961(7) 0.8424(6) 0.063(2) Uani 1 1 d .
H7 H -0.1965 -0.2463 0.8032 0.075 Uiso 1 1 calc R
C8 C -0.1233(7) -0.0933(7) 0.8056(5) 0.0542(19) Uani 1 1 d .
H8 H -0.0909 -0.0740 0.7418 0.065 Uiso 1 1 calc R
C9 C 0.0129(7) 0.1649(6) 0.7566(4) 0.0479(17) Uani 1 1 d .
H9 H -0.0495 0.1794 0.7151 0.057 Uiso 1 1 calc R
C10 C 0.1706(10) 0.1014(9) 0.6194(5) 0.090(3) Uani 1 1 d U
H10 H 0.2307 0.1655 0.6085 0.108 Uiso 1 1 calc R
C11 C 0.0903(12) 0.1413(11) 0.5570(6) 0.120(3) Uani 1 1 d U
H11A H 0.0421 0.2154 0.5721 0.144 Uiso 1 1 calc R
H11B H 0.0263 0.0823 0.5655 0.144 Uiso 1 1 calc R
C12 C 0.1588(12) 0.1641(11) 0.4548(6) 0.117(3) Uani 1 1 d U
H12A H 0.0932 0.1810 0.4166 0.141 Uiso 1 1 calc R
H12B H 0.2098 0.2339 0.4423 0.141 Uiso 1 1 calc R
C13 C 0.2481(12) 0.0571(11) 0.4295(6) 0.121(3) Uani 1 1 d DU
H13A H 0.1951 -0.0079 0.4298 0.145 Uiso 1 1 calc R
H13B H 0.3000 0.0782 0.3670 0.145 Uiso 1 1 calc R
C14 C 0.3294(11) 0.0190(12) 0.4888(6) 0.120(3) Uani 1 1 d DU
H14A H 0.3921 0.0792 0.4801 0.145 Uiso 1 1 calc R
H14B H 0.3787 -0.0543 0.4729 0.145 Uiso 1 1 calc R
C15 C 0.2589(10) -0.0058(9) 0.5939(5) 0.092(3) Uani 1 1 d U
H15A H 0.2073 -0.0752 0.6058 0.110 Uiso 1 1 calc R
H15B H 0.3244 -0.0238 0.6322 0.110 Uiso 1 1 calc R
C16 C 0.0568(8) 0.2866(6) 0.7627(5) 0.063(2) Uani 1 1 d .
H16A H 0.1189 0.3124 0.7052 0.076 Uiso 1 1 calc R
H16B H 0.1053 0.2728 0.8122 0.076 Uiso 1 1 calc R
C17 C -0.0583(12) 0.4674(10) 0.8942(7) 0.114(4) Uani 1 1 d .
H17A H -0.1228 0.5332 0.9047 0.170 Uiso 1 1 calc R
H17B H 0.0280 0.4932 0.8888 0.170 Uiso 1 1 calc R
H17C H -0.0755 0.4019 0.9454 0.170 Uiso 1 1 calc R
C18 C -0.2365(11) 0.3807(10) 0.7908(10) 0.125(4) Uani 1 1 d .
H18A H -0.2961 0.4482 0.8060 0.187 Uiso 1 1 calc R
H18B H -0.2575 0.3117 0.8383 0.187 Uiso 1 1 calc R
H18C H -0.2447 0.3637 0.7321 0.187 Uiso 1 1 calc R
C19 C -0.0202(15) 0.5428(11) 0.6869(8) 0.163(6) Uani 1 1 d .
H19A H -0.0278 0.5218 0.6294 0.244 Uiso 1 1 calc R
H19B H 0.0692 0.5594 0.6830 0.244 Uiso 1 1 calc R
H19C H -0.0775 0.6129 0.6983 0.244 Uiso 1 1 calc R
C20 C 0.2003(8) -0.2477(6) 0.8234(6) 0.062(2) Uani 1 1 d .
H20A H 0.1348 -0.2881 0.8732 0.074 Uiso 1 1 calc R
H20B H 0.1751 -0.2526 0.7659 0.074 Uiso 1 1 calc R
C21 C 0.4076(11) -0.3452(10) 0.9362(8) 0.119(4) Uani 1 1 d .
H21A H 0.3857 -0.2679 0.9547 0.178 Uiso 1 1 calc R
H21B H 0.5012 -0.3633 0.9269 0.178 Uiso 1 1 calc R
H21C H 0.3639 -0.4056 0.9839 0.178 Uiso 1 1 calc R
C22 C 0.3401(12) -0.5027(8) 0.8136(9) 0.117(4) Uani 1 1 d .
H22A H 0.3083 -0.5483 0.8741 0.176 Uiso 1 1 calc R
H22B H 0.4254 -0.5366 0.7872 0.176 Uiso 1 1 calc R
H22C H 0.2801 -0.5050 0.7741 0.176 Uiso 1 1 calc R
C23 C 0.4836(11) -0.2809(10) 0.7264(8) 0.117(4) Uani 1 1 d .
H23A H 0.4636 -0.1962 0.7086 0.176 Uiso 1 1 calc R
H23B H 0.4889 -0.3204 0.6744 0.176 Uiso 1 1 calc R
H23C H 0.5665 -0.2939 0.7455 0.176 Uiso 1 1 calc R
C24 C 0.4251(10) 0.1216(10) 0.7420(7) 0.099(3) Uani 1 1 d .
H24A H 0.3603 0.1897 0.7406 0.119 Uiso 1 1 calc R
H24B H 0.4460 0.0971 0.6815 0.119 Uiso 1 1 calc R
C25 C 0.5464(11) 0.1543(10) 0.7655(8) 0.103(3) Uani 1 1 d .
H25A H 0.6245 0.1286 0.7228 0.123 Uiso 1 1 calc R
H25B H 0.5447 0.2407 0.7618 0.123 Uiso 1 1 calc R
C26 C 0.5470(9) 0.0920(10) 0.8609(7) 0.089(3) Uani 1 1 d .
H26A H 0.5054 0.1433 0.9057 0.107 Uiso 1 1 calc R
H26B H 0.6362 0.0675 0.8689 0.107 Uiso 1 1 calc R
C27 C 0.4706(8) -0.0143(9) 0.8721(6) 0.077(3) Uani 1 1 d .
H27A H 0.5280 -0.0819 0.8522 0.093 Uiso 1 1 calc R
H27B H 0.4267 -0.0377 0.9365 0.093 Uiso 1 1 calc R

loop_
_atom_site_aniso_label
_atom_site_aniso_U_11
_atom_site_aniso_U_22
_atom_site_aniso_U_33
_atom_site_aniso_U_23
_atom_site_aniso_U_13
_atom_site_aniso_U_12
C1 0.052(5) 0.038(4) 0.047(4) -0.007(3) -0.019(3) 0.012(3)
N1 0.045(3) 0.049(3) 0.037(3) -0.010(3) -0.006(3) 0.008(3)
O1 0.058(3) 0.076(4) 0.047(3) -0.003(3) -0.013(3) -0.002(3)
Si1 0.094(2) 0.0549(15) 0.099(2) -0.0070(14) -0.0106(17) 0.0080(14)
Yb1 0.0456(2) 0.04593(18) 0.03524(15) -0.00645(11) -0.00718(12) 0.00637(13)
C2 0.049(4) 0.042(4) 0.034(3) -0.006(3) -0.006(3) 0.003(3)
N2 0.050(4) 0.056(4) 0.033(3) -0.003(2) -0.008(3) 0.011(3)
Si2 0.0736(18) 0.0524(14) 0.0876(17) -0.0090(12) -0.0105(14) 0.0126(12)
C3 0.041(4) 0.048(4) 0.041(3) -0.012(3) -0.008(3) 0.009(3)
C4 0.038(4) 0.042(4) 0.047(4) -0.004(3) -0.012(3) 0.006(3)
C5 0.046(5) 0.060(5) 0.047(4) -0.006(3) -0.005(3) 0.002(4)
C6 0.059(5) 0.051(5) 0.084(6) -0.013(4) -0.013(5) -0.003(4)
C7 0.064(6) 0.056(5) 0.071(5) -0.023(4) -0.009(4) -0.004(4)
C8 0.049(5) 0.066(5) 0.050(4) -0.016(4) -0.009(4) -0.003(4)
C9 0.050(5) 0.046(4) 0.043(4) -0.004(3) -0.010(3) 0.011(3)
C10 0.107(6) 0.117(6) 0.040(3) -0.020(4) -0.023(4) 0.045(5)
C11 0.144(7) 0.145(6) 0.055(4) -0.010(5) -0.023(4) 0.054(5)
C12 0.153(7) 0.139(7) 0.043(4) -0.005(4) -0.024(5) 0.045(5)
C13 0.151(7) 0.150(7) 0.046(4) -0.017(5) -0.016(4) 0.043(6)
C14 0.138(7) 0.149(7) 0.057(4) -0.026(5) -0.010(4) 0.053(5)
C15 0.104(6) 0.122(6) 0.041(3) -0.028(4) -0.015(4) 0.046(5)
C16 0.069(6) 0.055(5) 0.063(5) -0.010(4) -0.010(4) 0.002(4)
C17 0.134(11) 0.106(8) 0.109(8) -0.049(7) -0.024(8) 0.006(7)
C18 0.100(9) 0.093(8) 0.193(13) -0.031(8) -0.070(9) 0.038(7)
C19 0.226(17) 0.105(9) 0.108(9) 0.008(8) 0.010(10) 0.056(10)
C20 0.069(6) 0.045(4) 0.070(5) -0.012(4) -0.011(4) 0.005(4)
C21 0.119(10) 0.111(9) 0.135(10) 0.026(7) -0.078(8) -0.017(7)
C22 0.119(10) 0.059(6) 0.162(11) -0.028(7) -0.012(8) 0.017(6)
C23 0.095(9) 0.122(9) 0.113(9) -0.030(7) 0.020(7) 0.013(7)
C24 0.095(8) 0.126(9) 0.069(6) 0.025(6) -0.022(6) -0.042(7)
C25 0.086(8) 0.121(9) 0.108(8) -0.004(7) -0.035(7) -0.036(7)
C26 0.065(6) 0.120(8) 0.094(7) -0.023(6) -0.038(6) -0.001(6)
C27 0.047(5) 0.092(7) 0.084(6) 0.002(5) -0.019(5) 0.015(5)

loop_
_atom_type_symbol
_atom_type_description
_atom_type_scat_dispersion_real
_atom_type_scat_dispersion_imag
_atom_type_scat_source
C C 0.0033 0.0016 'International Tables Vol C Tables 4.2.6.8 and 6.1.1.4'
H H 0.0000 0.0000 'International Tables Vol C Tables 4.2.6.8 and 6.1.1.4'
N N 0.0061 0.0033 'International Tables Vol C Tables 4.2.6.8 and 6.1.1.4'
O O 0.0106 0.0060 'International Tables Vol C Tables 4.2.6.8 and 6.1.1.4'
Si Si 0.0817 0.0704 'International Tables Vol C Tables 4.2.6.8 and 6.1.1.4'
Yb Yb -0.3850 5.5486 'International Tables Vol C Tables 4.2.6.8 and 6.1.1.4'

loop_
_geom_angle_atom_site_label_1
_geom_angle_atom_site_label_2
_geom_angle_atom_site_label_3
_geom_angle
_geom_angle_site_symmetry_1
_geom_angle_site_symmetry_3
N1 C1 C2 113.4(6) . 2_557
N1 C1 H1 123.3 . .
C2 C1 H1 123.3 2_557 .
C1 N1 C4 105.3(5) . .
C1 N1 Yb1 122.6(4) . .
C4 N1 Yb1 130.1(4) . .
C24 O1 C27 108.0(7) . .
C24 O1 Yb1 124.4(5) . .
C27 O1 Yb1 127.3(5) . .
C18 Si1 C19 110.5(6) . .
C18 Si1 C16 113.2(4) . .
C19 Si1 C16 107.6(5) . .
C18 Si1 C17 108.7(6) . .
C19 Si1 C17 106.9(6) . .
C16 Si1 C17 109.8(4) . .
N2 Yb1 N1 136.24(19) . .
N2 Yb1 O1 92.4(2) . .
N1 Yb1 O1 87.26(18) . .
N2 Yb1 C20 117.7(2) . .
N1 Yb1 C20 104.3(2) . .
O1 Yb1 C20 106.1(2) . .
N2 Yb1 C2 57.81(19) . .
N1 Yb1 C2 86.51(18) . .
O1 Yb1 C2 123.7(2) . .
C20 Yb1 C2 129.7(2) . .
N2 Yb1 C3 73.2(2) . .
N1 Yb1 C3 88.59(18) . .
O1 Yb1 C3 154.03(19) . .
C20 Yb1 C3 99.8(2) . .
C2 Yb1 C3 30.40(19) . .
C1 C2 C3 103.8(6) 2_557 .
C1 C2 C9 130.9(6) 2_557 .
C3 C2 C9 125.2(5) . .
C1 C2 Yb1 106.8(4) 2_557 .
C3 C2 Yb1 80.0(4) . .
C9 C2 Yb1 84.3(4) . .
C10 N2 C9 116.0(5) . .
C10 N2 Yb1 136.4(5) . .
C9 N2 Yb1 107.6(4) . .
C20 Si2 C23 109.8(5) . .
C20 Si2 C22 114.7(5) . .
C23 Si2 C22 107.4(5) . .
C20 Si2 C21 109.2(5) . .
C23 Si2 C21 107.9(6) . .
C22 Si2 C21 107.6(5) . .
C8 C3 C4 119.7(7) . 2_557
C8 C3 C2 133.5(6) . .
C4 C3 C2 106.7(5) 2_557 .
C8 C3 Yb1 97.1(4) . .
C4 C3 Yb1 108.8(4) 2_557 .
C2 C3 Yb1 69.6(4) . .
N1 C4 C5 128.7(6) . .
N1 C4 C3 110.8(6) . 2_557
C5 C4 C3 120.4(6) . 2_557
C6 C5 C4 118.1(7) . .
C6 C5 H5 121.0 . .
C4 C5 H5 121.0 . .
C5 C6 C7 121.4(8) . 2_557
C5 C6 H6 119.3 . .
C7 C6 H6 119.3 2_557 .
C8 C7 C6 121.2(7) . 2_557
C8 C7 H7 119.4 . .
C6 C7 H7 119.4 2_557 .
C7 C8 C3 119.0(7) . .
C7 C8 H8 120.5 . .
C3 C8 H8 120.5 . .
N2 C9 C2 105.3(5) . .
N2 C9 C16 114.4(6) . .
C2 C9 C16 112.8(6) . .
N2 C9 H9 108.0 . .
C2 C9 H9 108.0 . .
C16 C9 H9 108.0 . .
C11 C10 N2 123.0(9) . .
C11 C10 C15 111.1(8) . .
N2 C10 C15 108.3(7) . .
C11 C10 H10 104.1 . .
N2 C10 H10 104.1 . .
C15 C10 H10 104.1 . .
C10 C11 C12 116.1(10) . .
C10 C11 H11A 108.3 . .
C12 C11 H11A 108.3 . .
C10 C11 H11B 108.3 . .
C12 C11 H11B 108.3 . .
H11A C11 H11B 107.4 . .
C13 C12 C11 111.0(9) . .
C13 C12 H12A 109.4 . .
C11 C12 H12A 109.4 . .
C13 C12 H12B 109.4 . .
C11 C12 H12B 109.4 . .
H12A C12 H12B 108.0 . .
C14 C13 C12 112.0(9) . .
C14 C13 H13A 109.2 . .
C12 C13 H13A 109.2 . .
C14 C13 H13B 109.2 . .
C12 C13 H13B 109.2 . .
H13A C13 H13B 107.9 . .
C13 C14 C15 114.7(10) . .
C13 C14 H14A 108.6 . .
C15 C14 H14A 108.6 . .
C13 C14 H14B 108.6 . .
C15 C14 H14B 108.6 . .
H14A C14 H14B 107.6 . .
C10 C15 C14 110.5(8) . .
C10 C15 H15A 109.5 . .
C14 C15 H15A 109.5 . .
C10 C15 H15B 109.5 . .
C14 C15 H15B 109.5 . .
H15A C15 H15B 108.1 . .
C9 C16 Si1 120.6(6) . .
C9 C16 H16A 107.2 . .
Si1 C16 H16A 107.2 . .
C9 C16 H16B 107.2 . .
Si1 C16 H16B 107.2 . .
H16A C16 H16B 106.8 . .
Si1 C17 H17A 109.5 . .
Si1 C17 H17B 109.5 . .
H17A C17 H17B 109.5 . .
Si1 C17 H17C 109.5 . .
H17A C17 H17C 109.5 . .
H17B C17 H17C 109.5 . .
Si1 C18 H18A 109.5 . .
Si1 C18 H18B 109.5 . .
H18A C18 H18B 109.5 . .
Si1 C18 H18C 109.5 . .
H18A C18 H18C 109.5 . .
H18B C18 H18C 109.5 . .
Si1 C19 H19A 109.5 . .
Si1 C19 H19B 109.5 . .
H19A C19 H19B 109.5 . .
Si1 C19 H19C 109.5 . .
H19A C19 H19C 109.5 . .
H19B C19 H19C 109.5 . .
Si2 C20 Yb1 127.1(4) . .
Si2 C20 H20A 105.5 . .
Yb1 C20 H20A 105.5 . .
Si2 C20 H20B 105.5 . .
Yb1 C20 H20B 105.5 . .
H20A C20 H20B 106.1 . .
Si2 C21 H21A 109.5 . .
Si2 C21 H21B 109.5 . .
H21A C21 H21B 109.5 . .
Si2 C21 H21C 109.5 . .
H21A C21 H21C 109.5 . .
H21B C21 H21C 109.5 . .
Si2 C22 H22A 109.5 . .
Si2 C22 H22B 109.5 . .
H22A C22 H22B 109.5 . .
Si2 C22 H22C 109.5 . .
H22A C22 H22C 109.5 . .
H22B C22 H22C 109.5 . .
Si2 C23 H23A 109.5 . .
Si2 C23 H23B 109.5 . .
H23A C23 H23B 109.5 . .
Si2 C23 H23C 109.5 . .
H23A C23 H23C 109.5 . .
H23B C23 H23C 109.5 . .
O1 C24 C25 106.6(7) . .
O1 C24 H24A 110.4 . .
C25 C24 H24A 110.4 . .
O1 C24 H24B 110.4 . .
C25 C24 H24B 110.4 . .
H24A C24 H24B 108.6 . .
C26 C25 C24 106.3(8) . .
C26 C25 H25A 110.5 . .
C24 C25 H25A 110.5 . .
C26 C25 H25B 110.5 . .
C24 C25 H25B 110.5 . .
H25A C25 H25B 108.7 . .
C25 C26 C27 104.2(8) . .
C25 C26 H26A 110.9 . .
C27 C26 H26A 110.9 . .
C25 C26 H26B 110.9 . .
C27 C26 H26B 110.9 . .
H26A C26 H26B 108.9 . .
O1 C27 C26 105.6(7) . .
O1 C27 H27A 110.6 . .
C26 C27 H27A 110.6 . .
O1 C27 H27B 110.6 . .
C26 C27 H27B 110.6 . .
H27A C27 H27B 108.8 . .

loop_
_geom_bond_atom_site_label_1
_geom_bond_atom_site_label_2
_geom_bond_distance
_geom_bond_site_symmetry_2
C1 N1 1.368(8) .
C1 C2 1.412(8) 2_557
C1 H1 0.9300 .
N1 C4 1.386(8) .
N1 Yb1 2.309(5) .
O1 C24 1.446(10) .
O1 C27 1.454(9) .
O1 Yb1 2.317(5) .
Si1 C18 1.833(11) .
Si1 C19 1.849(12) .
Si1 C16 1.872(8) .
Si1 C17 1.892(10) .
Yb1 N2 2.133(5) .
Yb1 C20 2.326(7) .
Yb1 C2 2.675(6) .
Yb1 C3 2.811(7) .
C2 C1 1.412(8) 2_557
C2 C3 1.445(9) .
C2 C9 1.508(9) .
N2 C10 1.468(9) .
N2 C9 1.477(8) .
Si2 C20 1.823(8) .
Si2 C23 1.849(11) .
Si2 C22 1.869(10) .
Si2 C21 1.895(10) .
C3 C8 1.401(9) .
C3 C4 1.413(9) 2_557
C4 C5 1.389(10) .
C4 C3 1.413(9) 2_557
C5 C6 1.380(10) .
C5 H5 0.9300 .
C6 C7 1.392(11) 2_557
C6 H6 0.9300 .
C7 C8 1.355(10) .
C7 C6 1.392(11) 2_557
C7 H7 0.9300 .
C8 H8 0.9300 .
C9 C16 1.529(10) .
C9 H9 0.9800 .
C10 C11 1.376(12) .
C10 C15 1.499(11) .
C10 H10 0.9800 .
C11 C12 1.522(12) .
C11 H11A 0.9700 .
C11 H11B 0.9700 .
C12 C13 1.501(14) .
C12 H12A 0.9700 .
C12 H12B 0.9700 .
C13 C14 1.346(11) .
C13 H13A 0.9700 .
C13 H13B 0.9700 .
C14 C15 1.566(12) .
C14 H14A 0.9700 .
C14 H14B 0.9700 .
C15 H15A 0.9700 .
C15 H15B 0.9700 .
C16 H16A 0.9700 .
C16 H16B 0.9700 .
C17 H17A 0.9600 .
C17 H17B 0.9600 .
C17 H17C 0.9600 .
C18 H18A 0.9600 .
C18 H18B 0.9600 .
C18 H18C 0.9600 .
C19 H19A 0.9600 .
C19 H19B 0.9600 .
C19 H19C 0.9600 .
C20 H20A 0.9700 .
C20 H20B 0.9700 .
C21 H21A 0.9600 .
C21 H21B 0.9600 .
C21 H21C 0.9600 .
C22 H22A 0.9600 .
C22 H22B 0.9600 .
C22 H22C 0.9600 .
C23 H23A 0.9600 .
C23 H23B 0.9600 .
C23 H23C 0.9600 .
C24 C25 1.494(12) .
C24 H24A 0.9700 .
C24 H24B 0.9700 .
C25 C26 1.469(13) .
C25 H25A 0.9700 .
C25 H25B 0.9700 .
C26 C27 1.483(13) .
C26 H26A 0.9700 .
C26 H26B 0.9700 .
C27 H27A 0.9700 .
C27 H27B 0.9700 .

loop_
_geom_torsion_atom_site_label_1
_geom_torsion_atom_site_label_2
_geom_torsion_atom_site_label_3
_geom_torsion_atom_site_label_4
_geom_torsion
_geom_torsion_site_symmetry_1
_geom_torsion_site_symmetry_4
C2 C1 N1 C4 -0.2(7) 2_557 .
C2 C1 N1 Yb1 -165.7(4) 2_557 .
C1 N1 Yb1 N2 124.8(5) . .
C4 N1 Yb1 N2 -36.7(7) . .
C1 N1 Yb1 O1 -144.5(5) . .
C4 N1 Yb1 O1 53.9(5) . .
C1 N1 Yb1 C20 -38.7(5) . .
C4 N1 Yb1 C20 159.8(5) . .
C1 N1 Yb1 C2 91.5(5) . .
C4 N1 Yb1 C2 -70.1(5) . .
C1 N1 Yb1 C3 61.1(5) . .
C4 N1 Yb1 C3 -100.4(5) . .
C24 O1 Yb1 N2 2.3(7) . .
C27 O1 Yb1 N2 175.3(6) . .
C24 O1 Yb1 N1 -133.9(7) . .
C27 O1 Yb1 N1 39.1(6) . .
C24 O1 Yb1 C20 122.0(7) . .
C27 O1 Yb1 C20 -65.0(6) . .
C24 O1 Yb1 C2 -50.0(7) . .
C27 O1 Yb1 C2 123.0(6) . .
C24 O1 Yb1 C3 -52.8(8) . .
C27 O1 Yb1 C3 120.2(7) . .
N2 Yb1 C2 C1 -144.9(6) . 2_557
N1 Yb1 C2 C1 8.4(5) . 2_557
O1 Yb1 C2 C1 -76.0(5) . 2_557
C20 Yb1 C2 C1 114.0(5) . 2_557
C3 Yb1 C2 C1 101.6(6) . 2_557
N2 Yb1 C2 C3 113.5(4) . .
N1 Yb1 C2 C3 -93.2(4) . .
O1 Yb1 C2 C3 -177.5(3) . .
C20 Yb1 C2 C3 12.5(5) . .
N2 Yb1 C2 C9 -13.8(4) . .
N1 Yb1 C2 C9 139.5(4) . .
O1 Yb1 C2 C9 55.2(4) . .
C20 Yb1 C2 C9 -114.8(4) . .
C3 Yb1 C2 C9 -127.3(5) . .
N1 Yb1 N2 C10 153.0(8) . .
O1 Yb1 N2 C10 64.4(9) . .
C20 Yb1 N2 C10 -45.1(9) . .
C2 Yb1 N2 C10 -166.6(9) . .
C3 Yb1 N2 C10 -137.6(9) . .
N1 Yb1 N2 C9 -25.7(6) . .
O1 Yb1 N2 C9 -114.3(4) . .
C20 Yb1 N2 C9 136.2(4) . .
C2 Yb1 N2 C9 14.7(4) . .
C3 Yb1 N2 C9 43.7(4) . .
C1 C2 C3 C8 174.9(7) 2_557 .
C9 C2 C3 C8 -4.4(12) . .
Yb1 C2 C3 C8 -80.1(8) . .
C1 C2 C3 C4 -0.7(7) 2_557 2_557
C9 C2 C3 C4 -180.0(6) . 2_557
Yb1 C2 C3 C4 104.3(5) . 2_557
C1 C2 C3 Yb1 -105.0(5) 2_557 .
C9 C2 C3 Yb1 75.7(6) . .
N2 Yb1 C3 C8 79.8(5) . .
N1 Yb1 C3 C8 -140.6(5) . .
O1 Yb1 C3 C8 138.6(5) . .
C20 Yb1 C3 C8 -36.4(5) . .
C2 Yb1 C3 C8 133.9(6) . .
N2 Yb1 C3 C4 -155.5(5) . 2_557
N1 Yb1 C3 C4 -15.9(5) . 2_557
O1 Yb1 C3 C4 -96.7(6) . 2_557
C20 Yb1 C3 C4 88.3(5) . 2_557
C2 Yb1 C3 C4 -101.4(6) . 2_557
N2 Yb1 C3 C2 -54.1(4) . .
N1 Yb1 C3 C2 85.5(4) . .
O1 Yb1 C3 C2 4.7(6) . .
C20 Yb1 C3 C2 -170.3(4) . .
C1 N1 C4 C5 -179.0(7) . .
Yb1 N1 C4 C5 -15.1(10) . .
C1 N1 C4 C3 0.7(7) . 2_557
Yb1 N1 C4 C3 164.6(4) . 2_557
N1 C4 C5 C6 -176.8(7) . .
C3 C4 C5 C6 3.5(10) 2_557 .
C4 C5 C6 C7 0.3(11) . 2_557
C6 C7 C8 C3 -1.6(12) 2_557 .
C4 C3 C8 C7 -2.2(10) 2_557 .
C2 C3 C8 C7 -177.3(8) . .
Yb1 C3 C8 C7 114.2(7) . .
C10 N2 C9 C2 157.7(7) . .
Yb1 N2 C9 C2 -23.3(6) . .
C10 N2 C9 C16 -77.9(8) . .
Yb1 N2 C9 C16 101.1(6) . .
C1 C2 C9 N2 124.9(7) 2_557 .
C3 C2 C9 N2 -56.0(8) . .
Yb1 C2 C9 N2 17.6(4) . .
C1 C2 C9 C16 -0.5(11) 2_557 .
C3 C2 C9 C16 178.6(6) . .
Yb1 C2 C9 C16 -107.8(5) . .
C9 N2 C10 C11 -36.8(14) . .
Yb1 N2 C10 C11 144.6(9) . .
C9 N2 C10 C15 -168.7(7) . .
Yb1 N2 C10 C15 12.7(13) . .
N2 C10 C11 C12 177.3(10) . .
C15 C10 C11 C12 -51.9(15) . .
C10 C11 C12 C13 51.4(16) . .
C11 C12 C13 C14 -50.4(17) . .
C12 C13 C14 C15 53.0(17) . .
C11 C10 C15 C14 49.5(14) . .
N2 C10 C15 C14 -172.5(9) . .
C13 C14 C15 C10 -52.7(15) . .
N2 C9 C16 Si1 167.4(5) . .
C2 C9 C16 Si1 -72.4(7) . .
C18 Si1 C16 C9 -1.5(8) . .
C19 Si1 C16 C9 -123.9(8) . .
C17 Si1 C16 C9 120.1(7) . .
C23 Si2 C20 Yb1 -59.9(6) . .
C22 Si2 C20 Yb1 179.1(5) . .
C21 Si2 C20 Yb1 58.3(6) . .
N2 Yb1 C20 Si2 115.4(5) . .
N1 Yb1 C20 Si2 -77.5(5) . .
O1 Yb1 C20 Si2 13.8(6) . .
C2 Yb1 C20 Si2 -174.9(4) . .
C3 Yb1 C20 Si2 -168.5(5) . .
C27 O1 C24 C25 -7.3(11) . .
Yb1 O1 C24 C25 166.8(6) . .
O1 C24 C25 C26 -12.2(12) . .
C24 C25 C26 C27 26.4(12) . .
C24 O1 C27 C26 23.9(10) . .
Yb1 O1 C27 C26 -150.0(6) . .
C25 C26 C27 O1 -30.9(10) . .

loop_
_platon_squeeze_void_nr
_platon_squeeze_void_average_x
_platon_squeeze_void_average_y
_platon_squeeze_void_average_z
_platon_squeeze_void_volume
_platon_squeeze_void_count_electrons
_platon_squeeze_void_content
1 -0.028 0.500 0.500 365 67 ' '
